data_7100287
loop_
_publ_author_name
'Mitsuo Kira'
'Takashi Abe'
'Takeaki Iwamoto'
'Chizuko Kabuto'

_publ_section_title
;
A Missing Group-14 Element Trimetallaallene.
2-Germadisilaallene
;
_journal_name_full 'Chemical Communications'
_journal_paper_doi 10.1039/b509878e
_journal_year 2005
_chemical_formula_moiety 'C32 H80 Ge Si10 '
_chemical_formula_sum 'C32 H80 Ge Si10'
_chemical_formula_weight 818.45
_space_group_IT_number 2
_symmetry_cell_setting triclinic
_symmetry_Int_Tables_number 2
_symmetry_space_group_name_Hall '-P 1'
_symmetry_space_group_name_H-M 'P -1'
_cell_angle_alpha 73.572(6)
_cell_angle_beta 87.166(8)
_cell_angle_gamma 72.153(6)
_cell_formula_units_Z 2
_cell_length_a 11.792(2)
_cell_length_b 12.365(2)
_cell_length_c 18.719(4)
_cell_measurement_temperature 273.2
_cell_volume 2489.9(8)
_diffrn_ambient_temperature 273(2)
_exptl_crystal_density_diffrn 1.092
_cod_original_formula_sum 'C32 H80 Ge Si10 '
_cod_database_code 7100287

loop_
_symmetry_equiv_pos_as_xyz
'x, y, z'
'-x, -y, -z'

loop_
_atom_site_label
_atom_site_type_symbol
_atom_site_fract_x
_atom_site_fract_y
_atom_site_fract_z
_atom_site_U_iso_or_equiv
_atom_site_adp_type
_atom_site_occupancy
_atom_site_symmetry_multiplicity
_atom_site_calc_flag
_atom_site_refinement_flags
_atom_site_disorder_assembly
_atom_site_disorder_group
Ge1A Ge 0.35173(7) 0.79629(9) 0.25306(5) 0.0562(3) Uani 0.5328(15) 1 d PU . .
Ge1B Ge 0.2711(2) 0.84539(19) 0.21223(12) 0.0574(6) Uani 0.2020(13) 1 d PU . .
Ge1C Ge 0.2299(5) 0.7652(5) 0.2347(3) 0.0561(9) Uani 0.0781(10) 1 d PU . .
Ge1D Ge 0.3180(2) 0.7186(2) 0.27626(13) 0.0602(7) Uani 0.1871(13) 1 d PU . .
Si1 Si 0.38126(9) 0.69057(9) 0.17135(6) 0.0476(2) Uani 1 1 d U . .
Si2 Si 0.19614(9) 0.87103(10) 0.31572(6) 0.0515(3) Uani 1 1 d U . .
Si3 Si 0.55489(11) 0.43000(10) 0.24017(7) 0.0625(3) Uani 1 1 d . . .
Si4 Si 0.65466(11) 0.64627(11) 0.19938(8) 0.0666(3) Uani 1 1 d . . .
Si5 Si 0.17968(10) 0.67793(11) 0.07596(7) 0.0610(3) Uani 1 1 d . . .
Si6 Si 0.32668(10) 0.85180(10) 0.00076(6) 0.0564(3) Uani 1 1 d . . .
Si7 Si 0.33367(14) 1.01215(14) 0.38300(9) 0.0883(5) Uani 1 1 d . . .
Si8 Si 0.15112(11) 1.14142(11) 0.24697(7) 0.0640(3) Uani 1 1 d . . .
Si9 Si 0.16707(12) 0.66210(11) 0.45005(7) 0.0705(4) Uani 1 1 d . . .
Si10 Si -0.05907(11) 0.83402(12) 0.35150(7) 0.0696(4) Uani 1 1 d . . .
C1 C 0.5366(3) 0.5846(3) 0.1749(2) 0.0464(8) Uani 1 1 d . . .
C2 C 0.5494(3) 0.5799(3) 0.0921(2) 0.0530(9) Uani 1 1 d . . .
H1 H 0.5846 0.6399 0.0642 0.064 Uiso 1 1 calc R . .
H2 H 0.6024 0.5032 0.0907 0.064 Uiso 1 1 calc R . .
C3 C 0.4284(3) 0.6009(3) 0.0555(2) 0.0506(9) Uani 1 1 d . . .
H3 H 0.4048 0.5295 0.0731 0.061 Uiso 1 1 calc R . .
H4 H 0.4357 0.6173 0.0020 0.061 Uiso 1 1 calc R . .
C4 C 0.3298(3) 0.7064(3) 0.07343(19) 0.0452(8) Uani 1 1 d . . .
C5 C 0.1943(3) 1.0132(3) 0.3359(2) 0.0533(9) Uani 1 1 d . . .
C6 C 0.0878(4) 1.0288(4) 0.3893(3) 0.0721(12) Uani 1 1 d . . .
H5 H 0.0988 1.0740 0.4217 0.087 Uiso 1 1 calc R . .
H6 H 0.0140 1.0728 0.3600 0.087 Uiso 1 1 calc R . .
C7 C 0.0791(5) 0.9084(4) 0.4368(2) 0.0734(13) Uani 1 1 d . . .
H7 H 0.0022 0.9196 0.4596 0.088 Uiso 1 1 calc R . .
H8 H 0.1404 0.8753 0.4764 0.088 Uiso 1 1 calc R . .
C8 C 0.0939(3) 0.8195(3) 0.3898(2) 0.0507(9) Uani 1 1 d . . .
C9 C 0.4903(5) 0.3413(4) 0.1982(3) 0.0844(15) Uani 1 1 d . . .
H9 H 0.4053 0.3764 0.1921 0.127 Uiso 1 1 calc R . .
H10 H 0.5086 0.2619 0.2304 0.127 Uiso 1 1 calc R . .
H11 H 0.5235 0.3398 0.1505 0.127 Uiso 1 1 calc R . .
C10 C 0.7149(5) 0.3387(4) 0.2582(4) 0.118(2) Uani 1 1 d . . .
H12 H 0.7201 0.2605 0.2888 0.177 Uiso 1 1 calc R . .
H13 H 0.7556 0.3747 0.2833 0.177 Uiso 1 1 calc R . .
H14 H 0.7513 0.3341 0.2117 0.177 Uiso 1 1 calc R . .
C11 C 0.4840(6) 0.4318(5) 0.3311(3) 0.107(2) Uani 1 1 d . . .
H15 H 0.3989 0.4618 0.3233 0.161 Uiso 1 1 calc R . .
H16 H 0.5109 0.4816 0.3529 0.161 Uiso 1 1 calc R . .
H17 H 0.5056 0.3527 0.3640 0.161 Uiso 1 1 calc R . .
C12 C 0.8020(4) 0.5778(6) 0.1621(4) 0.117(2) Uani 1 1 d . . .
H18 H 0.7950 0.5983 0.1087 0.176 Uiso 1 1 calc R . .
H19 H 0.8246 0.4932 0.1821 0.176 Uiso 1 1 calc R . .
H20 H 0.8616 0.6068 0.1765 0.176 Uiso 1 1 calc R . .
C13 C 0.6704(6) 0.6217(5) 0.3023(3) 0.112(2) Uani 1 1 d . . .
H21 H 0.7221 0.6632 0.3119 0.168 Uiso 1 1 calc R . .
H22 H 0.7036 0.5386 0.3263 0.168 Uiso 1 1 calc R . .
H23 H 0.5934 0.6508 0.3214 0.168 Uiso 1 1 calc R . .
C14 C 0.6236(5) 0.8078(4) 0.1562(3) 0.0789(14) Uani 1 1 d . . .
H24 H 0.6849 0.8333 0.1719 0.118 Uiso 1 1 calc R . .
H25 H 0.5478 0.8494 0.1714 0.118 Uiso 1 1 calc R . .
H26 H 0.6220 0.8242 0.1029 0.118 Uiso 1 1 calc R . .
C15 C 0.1604(5) 0.6193(6) -0.0034(3) 0.1029(19) Uani 1 1 d . . .
H27 H 0.2148 0.5409 0.0042 0.154 Uiso 1 1 calc R . .
H28 H 0.1765 0.6701 -0.0493 0.154 Uiso 1 1 calc R . .
H29 H 0.0801 0.6169 -0.0056 0.154 Uiso 1 1 calc R . .
C16 C 0.1675(4) 0.5604(4) 0.1614(3) 0.0831(15) Uani 1 1 d . . .
H30 H 0.0891 0.5521 0.1622 0.125 Uiso 1 1 calc R . .
H31 H 0.1814 0.5821 0.2048 0.125 Uiso 1 1 calc R . .
H32 H 0.2258 0.4867 0.1611 0.125 Uiso 1 1 calc R . .
C17 C 0.0529(4) 0.8139(5) 0.0728(3) 0.0908(16) Uani 1 1 d . . .
H33 H 0.0468 0.8700 0.0247 0.136 Uiso 1 1 calc R . .
H34 H 0.0664 0.8483 0.1104 0.136 Uiso 1 1 calc R . .
H35 H -0.0199 0.7935 0.0819 0.136 Uiso 1 1 calc R . .
C18 C 0.4781(4) 0.8538(4) -0.0334(3) 0.0787(14) Uani 1 1 d . . .
H36 H 0.4708 0.9241 -0.0737 0.118 Uiso 1 1 calc R . .
H37 H 0.5145 0.7853 -0.0505 0.118 Uiso 1 1 calc R . .
H38 H 0.5267 0.8531 0.0065 0.118 Uiso 1 1 calc R . .
C19 C 0.2409(5) 0.8746(5) -0.0869(3) 0.0953(17) Uani 1 1 d . . .
H39 H 0.2463 0.9452 -0.1232 0.143 Uiso 1 1 calc R . .
H40 H 0.1588 0.8825 -0.0761 0.143 Uiso 1 1 calc R . .
H41 H 0.2737 0.8079 -0.1063 0.143 Uiso 1 1 calc R . .
C20 C 0.2609(5) 0.9835(4) 0.0358(3) 0.0856(15) Uani 1 1 d . . .
H42 H 0.3171 0.9873 0.0697 0.128 Uiso 1 1 calc R . .
H43 H 0.1894 0.9773 0.0611 0.128 Uiso 1 1 calc R . .
H44 H 0.2423 1.0540 -0.0054 0.128 Uiso 1 1 calc R . .
C21 C 0.4742(5) 0.9514(8) 0.3393(5) 0.169(4) Uani 1 1 d . . .
H45 H 0.5393 0.9628 0.3620 0.253 Uiso 1 1 calc R . .
H46 H 0.4680 0.9915 0.2870 0.253 Uiso 1 1 calc R . .
H47 H 0.4882 0.8683 0.3463 0.253 Uiso 1 1 calc R . .
C22 C 0.3470(9) 0.9293(7) 0.4840(4) 0.187(5) Uani 1 1 d . . .
H48 H 0.3699 0.8458 0.4893 0.281 Uiso 1 1 calc R . .
H49 H 0.2717 0.9529 0.5063 0.281 Uiso 1 1 calc R . .
H50 H 0.4064 0.9464 0.5085 0.281 Uiso 1 1 calc R . .
C23 C 0.3285(6) 1.1632(5) 0.3848(4) 0.113(2) Uani 1 1 d . . .
H51 H 0.2596 1.1956 0.4105 0.169 Uiso 1 1 calc R . .
H52 H 0.3240 1.2131 0.3347 0.169 Uiso 1 1 calc R . .
H53 H 0.3992 1.1590 0.4102 0.169 Uiso 1 1 calc R . .
C24 C 0.2808(5) 1.1552(5) 0.1876(3) 0.0981(18) Uani 1 1 d . . .
H54 H 0.2530 1.2144 0.1411 0.147 Uiso 1 1 calc R . .
H55 H 0.3210 1.0806 0.1782 0.147 Uiso 1 1 calc R . .
H56 H 0.3350 1.1776 0.2128 0.147 Uiso 1 1 calc R . .
C25 C 0.0402(4) 1.1255(5) 0.1859(3) 0.0886(16) Uani 1 1 d . . .
H57 H -0.0327 1.1273 0.2114 0.133 Uiso 1 1 calc R . .
H58 H 0.0715 1.0515 0.1740 0.133 Uiso 1 1 calc R . .
H59 H 0.0248 1.1894 0.1407 0.133 Uiso 1 1 calc R . .
C26 C 0.0783(6) 1.2846(4) 0.2692(4) 0.109(2) Uani 1 1 d . . .
H60 H 0.1365 1.3065 0.2914 0.163 Uiso 1 1 calc R . .
H61 H 0.0162 1.2757 0.3035 0.163 Uiso 1 1 calc R . .
H62 H 0.0446 1.3452 0.2243 0.163 Uiso 1 1 calc R . .
C27 C 0.3293(5) 0.6297(5) 0.4719(3) 0.0982(18) Uani 1 1 d . . .
H63 H 0.3386 0.6778 0.5021 0.147 Uiso 1 1 calc R . .
H64 H 0.3699 0.6472 0.4263 0.147 Uiso 1 1 calc R . .
H65 H 0.3626 0.5476 0.4984 0.147 Uiso 1 1 calc R . .
C28 C 0.1540(5) 0.5505(4) 0.4039(4) 0.1051(19) Uani 1 1 d . . .
H66 H 0.1871 0.5652 0.3555 0.158 Uiso 1 1 calc R . .
H67 H 0.0715 0.5565 0.3988 0.158 Uiso 1 1 calc R . .
H68 H 0.1967 0.4724 0.4337 0.158 Uiso 1 1 calc R . .
C29 C 0.0968(6) 0.6380(5) 0.5435(3) 0.109(2) Uani 1 1 d . . .
H69 H 0.1264 0.5559 0.5710 0.163 Uiso 1 1 calc R . .
H70 H 0.0118 0.6603 0.5363 0.163 Uiso 1 1 calc R . .
H71 H 0.1164 0.6854 0.5708 0.163 Uiso 1 1 calc R . .
C30 C -0.1458(5) 0.7557(5) 0.4227(3) 0.0896(16) Uani 1 1 d . . .
H72 H -0.2252 0.7739 0.4031 0.134 Uiso 1 1 calc R . .
H73 H -0.1491 0.7812 0.4669 0.134 Uiso 1 1 calc R . .
H74 H -0.1074 0.6718 0.4348 0.134 Uiso 1 1 calc R . .
C31 C -0.0486(5) 0.7799(8) 0.2684(3) 0.141(3) Uani 1 1 d . . .
H75 H -0.1266 0.7832 0.2534 0.212 Uiso 1 1 calc R . .
H76 H 0.0027 0.6996 0.2800 0.212 Uiso 1 1 calc R . .
H77 H -0.0165 0.8287 0.2285 0.212 Uiso 1 1 calc R . .
C32 C -0.1597(5) 0.9905(5) 0.3241(5) 0.151(4) Uani 1 1 d . . .
H78 H -0.1253 1.0377 0.2848 0.227 Uiso 1 1 calc R . .
H79 H -0.1694 1.0215 0.3664 0.227 Uiso 1 1 calc R . .
H80 H -0.2360 0.9924 0.3072 0.227 Uiso 1 1 calc R . .

loop_
_atom_site_aniso_label
_atom_site_aniso_U_11
_atom_site_aniso_U_22
_atom_site_aniso_U_33
_atom_site_aniso_U_23
_atom_site_aniso_U_13
_atom_site_aniso_U_12
Ge1A 0.0477(5) 0.0702(6) 0.0628(6) -0.0389(5) 0.0076(4) -0.0174(4)
Ge1B 0.0704(13) 0.0484(11) 0.0490(11) -0.0202(9) 0.0101(9) -0.0070(9)
Ge1C 0.0529(17) 0.068(2) 0.056(2) -0.0313(15) 0.0098(14) -0.0194(15)
Ge1D 0.0667(14) 0.0571(12) 0.0471(11) -0.0159(9) 0.0081(9) -0.0049(10)
Si1 0.0470(6) 0.0476(6) 0.0481(6) -0.0201(4) -0.0003(4) -0.0081(4)
Si2 0.0493(6) 0.0573(6) 0.0521(6) -0.0241(5) 0.0085(5) -0.0154(5)
Si3 0.0642(7) 0.0421(6) 0.0757(8) -0.0110(5) -0.0143(6) -0.0110(5)
Si4 0.0570(7) 0.0578(7) 0.0866(9) -0.0158(6) -0.0201(6) -0.0206(6)
Si5 0.0426(6) 0.0689(7) 0.0734(8) -0.0221(6) -0.0047(5) -0.0170(5)
Si6 0.0552(6) 0.0583(7) 0.0507(6) -0.0111(5) -0.0043(5) -0.0133(5)
Si7 0.0825(10) 0.0970(11) 0.1008(11) -0.0397(9) -0.0220(8) -0.0344(8)
Si8 0.0595(7) 0.0615(7) 0.0719(8) -0.0140(6) 0.0083(6) -0.0250(6)
Si9 0.0759(9) 0.0615(7) 0.0638(8) -0.0046(6) -0.0032(6) -0.0173(6)
Si10 0.0513(7) 0.0811(9) 0.0702(8) -0.0083(7) 0.0065(6) -0.0242(6)
C1 0.047(2) 0.0445(19) 0.050(2) -0.0171(16) -0.0050(16) -0.0136(16)
C2 0.043(2) 0.050(2) 0.065(2) -0.0228(19) 0.0020(18) -0.0071(16)
C3 0.051(2) 0.054(2) 0.052(2) -0.0284(18) -0.0003(17) -0.0105(17)
C4 0.0373(18) 0.050(2) 0.050(2) -0.0194(16) -0.0017(15) -0.0093(15)
C5 0.050(2) 0.059(2) 0.057(2) -0.0225(19) 0.0074(18) -0.0198(18)
C6 0.093(3) 0.063(3) 0.074(3) -0.037(2) 0.032(3) -0.032(2)
C7 0.098(4) 0.074(3) 0.064(3) -0.035(2) 0.030(2) -0.038(3)
C8 0.059(2) 0.050(2) 0.045(2) -0.0155(17) 0.0049(17) -0.0185(18)
C9 0.093(4) 0.051(3) 0.110(4) -0.016(3) -0.011(3) -0.027(3)
C10 0.081(4) 0.055(3) 0.195(7) -0.012(4) -0.048(4) 0.001(3)
C11 0.167(6) 0.071(3) 0.072(3) 0.001(3) -0.002(4) -0.037(4)
C12 0.054(3) 0.116(5) 0.191(7) -0.052(5) -0.003(4) -0.030(3)
C13 0.155(6) 0.087(4) 0.099(4) -0.003(3) -0.066(4) -0.056(4)
C14 0.091(3) 0.071(3) 0.086(3) -0.012(2) -0.009(3) -0.048(3)
C15 0.085(4) 0.141(5) 0.113(4) -0.063(4) -0.015(3) -0.049(4)
C16 0.060(3) 0.072(3) 0.118(4) -0.015(3) 0.007(3) -0.033(2)
C17 0.048(3) 0.094(4) 0.109(4) -0.009(3) 0.005(3) -0.008(2)
C18 0.076(3) 0.080(3) 0.073(3) -0.003(2) 0.006(2) -0.033(3)
C19 0.099(4) 0.118(4) 0.061(3) -0.004(3) -0.022(3) -0.037(3)
C20 0.100(4) 0.056(3) 0.089(4) -0.012(2) 0.009(3) -0.016(3)
C21 0.051(3) 0.213(8) 0.278(10) -0.149(8) -0.027(5) -0.013(4)
C22 0.281(11) 0.175(7) 0.127(6) 0.018(5) -0.121(7) -0.135(8)
C23 0.126(5) 0.125(5) 0.127(5) -0.058(4) 0.001(4) -0.074(4)
C24 0.102(4) 0.134(5) 0.084(3) -0.031(3) 0.033(3) -0.074(4)
C25 0.071(3) 0.091(4) 0.087(3) 0.003(3) -0.018(3) -0.023(3)
C26 0.119(5) 0.061(3) 0.140(5) -0.022(3) 0.012(4) -0.026(3)
C27 0.090(4) 0.097(4) 0.082(3) -0.004(3) -0.027(3) -0.006(3)
C28 0.110(5) 0.057(3) 0.151(6) -0.033(3) 0.000(4) -0.024(3)
C29 0.117(5) 0.115(5) 0.070(3) 0.013(3) 0.003(3) -0.036(4)
C30 0.075(3) 0.105(4) 0.098(4) -0.022(3) 0.016(3) -0.050(3)
C31 0.094(4) 0.285(10) 0.088(4) -0.080(5) 0.008(3) -0.094(6)
C32 0.050(3) 0.099(5) 0.243(9) 0.037(5) 0.003(4) -0.013(3)

loop_
_geom_bond_atom_site_label_1
_geom_bond_atom_site_label_2
_geom_bond_distance
_geom_bond_site_symmetry_2
_geom_bond_publ_flag
Ge1A Ge1D 1.119(3) . ?
Ge1A Ge1B 1.145(2) . ?
Ge1A Ge1C 1.671(6) . ?
Ge1A Si2 2.2263(14) . ?
Ge1A Si1 2.2290(13) . ?
Ge1B Ge1C 1.199(6) . ?
Ge1B Ge1D 1.634(3) . ?
Ge1B Si2 2.154(2) . ?
Ge1B Si1 2.268(2) . ?
Ge1C Ge1D 1.215(6) . ?
Ge1C Si1 2.201(5) . ?
Ge1C Si2 2.217(5) . ?
Ge1D Si1 2.148(3) . ?
Ge1D Si2 2.277(3) . ?
Si1 C1 1.889(4) . ?
Si1 C4 1.898(4) . ?
Si2 C5 1.893(4) . ?
Si2 C8 1.895(4) . ?
Si3 C9 1.860(5) . ?
Si3 C11 1.862(6) . ?
Si3 C10 1.868(5) . ?
Si3 C1 1.909(4) . ?
Si4 C14 1.856(4) . ?
Si4 C13 1.872(5) . ?
Si4 C12 1.880(6) . ?
Si4 C1 1.908(3) . ?
Si5 C16 1.865(5) . ?
Si5 C17 1.865(5) . ?
Si5 C15 1.877(5) . ?
Si5 C4 1.904(4) . ?
Si6 C20 1.861(5) . ?
Si6 C18 1.872(5) . ?
Si6 C19 1.878(5) . ?
Si6 C4 1.915(4) . ?
Si7 C21 1.852(7) . ?
Si7 C23 1.860(6) . ?
Si7 C22 1.867(7) . ?
Si7 C5 1.898(4) . ?
Si8 C24 1.868(5) . ?
Si8 C25 1.869(5) . ?
Si8 C26 1.870(6) . ?
Si8 C5 1.908(4) . ?
Si9 C28 1.869(5) . ?
Si9 C27 1.871(5) . ?
Si9 C29 1.883(5) . ?
Si9 C8 1.905(4) . ?
Si10 C31 1.845(6) . ?
Si10 C30 1.872(5) . ?
Si10 C32 1.872(6) . ?
Si10 C8 1.912(4) . ?
C1 C2 1.565(5) . ?
C2 C3 1.530(5) . ?
C2 H1 0.9700 . ?
C2 H2 0.9700 . ?
C3 C4 1.564(5) . ?
C3 H3 0.9700 . ?
C3 H4 0.9700 . ?
C5 C6 1.565(5) . ?
C6 C7 1.535(6) . ?
C6 H5 0.9700 . ?
C6 H6 0.9700 . ?
C7 C8 1.558(5) . ?
C7 H7 0.9700 . ?
C7 H8 0.9700 . ?
C9 H9 0.9600 . ?
C9 H10 0.9600 . ?
C9 H11 0.9600 . ?
C10 H12 0.9600 . ?
C10 H13 0.9600 . ?
C10 H14 0.9600 . ?
C11 H15 0.9600 . ?
C11 H16 0.9600 . ?
C11 H17 0.9600 . ?
C12 H18 0.9600 . ?
C12 H19 0.9600 . ?
C12 H20 0.9600 . ?
C13 H21 0.9600 . ?
C13 H22 0.9600 . ?
C13 H23 0.9600 . ?
C14 H24 0.9600 . ?
C14 H25 0.9600 . ?
C14 H26 0.9600 . ?
C15 H27 0.9600 . ?
C15 H28 0.9600 . ?
C15 H29 0.9600 . ?
C16 H30 0.9600 . ?
C16 H31 0.9600 . ?
C16 H32 0.9600 . ?
C17 H33 0.9600 . ?
C17 H34 0.9600 . ?
C17 H35 0.9600 . ?
C18 H36 0.9600 . ?
C18 H37 0.9600 . ?
C18 H38 0.9600 . ?
C19 H39 0.9600 . ?
C19 H40 0.9600 . ?
C19 H41 0.9600 . ?
C20 H42 0.9600 . ?
C20 H43 0.9600 . ?
C20 H44 0.9600 . ?
C21 H45 0.9600 . ?
C21 H46 0.9600 . ?
C21 H47 0.9600 . ?
C22 H48 0.9600 . ?
C22 H49 0.9600 . ?
C22 H50 0.9600 . ?
C23 H51 0.9600 . ?
C23 H52 0.9600 . ?
C23 H53 0.9600 . ?
C24 H54 0.9600 . ?
C24 H55 0.9600 . ?
C24 H56 0.9600 . ?
C25 H57 0.9600 . ?
C25 H58 0.9600 . ?
C25 H59 0.9600 . ?
C26 H60 0.9600 . ?
C26 H61 0.9600 . ?
C26 H62 0.9600 . ?
C27 H63 0.9600 . ?
C27 H64 0.9600 . ?
C27 H65 0.9600 . ?
C28 H66 0.9600 . ?
C28 H67 0.9600 . ?
C28 H68 0.9600 . ?
C29 H69 0.9600 . ?
C29 H70 0.9600 . ?
C29 H71 0.9600 . ?
C30 H72 0.9600 . ?
C30 H73 0.9600 . ?
C30 H74 0.9600 . ?
C31 H75 0.9600 . ?
C31 H76 0.9600 . ?
C31 H77 0.9600 . ?
C32 H78 0.9600 . ?
C32 H79 0.9600 . ?
C32 H80 0.9600 . ?
